data_7711768
loop_
_publ_author_name
'Luz, Christian'
'Glok, Eduard'
'Horrer, G\"unther'
'Radius, Udo'

_publ_section_title
;
 N Heterocyclic Carbene and Cyclic (Alkyl)(amino)carbene Complexes of
 Molybdenum(IV) and Tungsten(IV)
;
_journal_name_full 'Dalton Transactions'
_journal_paper_doi 10.1039/D2DT03409C
_journal_year 2022
_chemical_formula_moiety '4(C39 H39 Cl4 N2 P W), 3(C7 H8)'
_chemical_formula_sum 'C177 H180 Cl16 N8 P4 W4'
_chemical_formula_weight 3845.76
_space_group_crystal_system triclinic
_space_group_IT_number 2
_space_group_name_Hall '-P 1'
_space_group_name_H-M_alt 'P -1'
_atom_sites_solution_hydrogens geom
_audit_creation_method SHELXL-2018/3
_audit_update_record
;
2022-10-20 deposited with the CCDC.	2022-11-14 downloaded from the CCDC.
;
_cell_angle_alpha 69.8690(10)
_cell_angle_beta 80.7200(10)
_cell_angle_gamma 81.9800(10)
_cell_formula_units_Z 1
_cell_length_a 10.01730(10)
_cell_length_b 17.6425(2)
_cell_length_c 25.2649(3)
_cell_measurement_reflns_used 51399
_cell_measurement_temperature 100(2)
_cell_measurement_theta_max 77.4080
_cell_measurement_theta_min 2.6960
_cell_volume 4120.38(8)
_computing_cell_refinement 'CrysAlisPro 1.171.40.53 (Rigaku OD, 2019)'
_computing_data_collection 'CrysAlisPro 1.171.40.53 (Rigaku OD, 2019)'
_computing_data_reduction 'CrysAlisPro 1.171.40.53 (Rigaku OD, 2019)'
_computing_molecular_graphics 'ShelXLe (Huebschle et all, 2011)'
_computing_publication_material 'SHELXL-2014/6 (Sheldrick, 2014)'
_computing_structure_refinement 'SHELXL-2018/3 (Sheldrick, 2018)'
_computing_structure_solution 'SHELXT 2014/5 (Sheldrick, 2014)'
_diffrn_ambient_temperature 100(2)
_diffrn_measured_fraction_theta_full 0.999
_diffrn_measured_fraction_theta_max 0.987
_diffrn_measurement_device_type 'XtaLAB Synergy, Dualflex, HyPix'
_diffrn_measurement_method '\w scans'
_diffrn_radiation_type CuK\a
_diffrn_radiation_wavelength 1.54184
_diffrn_reflns_av_R_equivalents 0.0433
_diffrn_reflns_av_unetI/netI 0.0303
_diffrn_reflns_Laue_measured_fraction_full 0.999
_diffrn_reflns_Laue_measured_fraction_max 0.987
_diffrn_reflns_limit_h_max 12
_diffrn_reflns_limit_h_min -12
_diffrn_reflns_limit_k_max 22
_diffrn_reflns_limit_k_min -22
_diffrn_reflns_limit_l_max 32
_diffrn_reflns_limit_l_min -31
_diffrn_reflns_number 103346
_diffrn_reflns_point_group_measured_fraction_full 0.999
_diffrn_reflns_point_group_measured_fraction_max 0.987
_diffrn_reflns_theta_full 72.000
_diffrn_reflns_theta_max 77.823
_diffrn_reflns_theta_min 2.679
_diffrn_source 'micro-focus sealed X-ray tube'
_exptl_absorpt_coefficient_mu 8.202
_exptl_absorpt_correction_T_max 1.000
_exptl_absorpt_correction_T_min 0.527
_exptl_absorpt_correction_type gaussian
_exptl_absorpt_process_details
;
CrysAlisPro 1.171.41.73a (Rigaku Oxford Diffraction, 2020)
Numerical absorption correction based on gaussian integration over
a multifaceted crystal model
Empirical absorption correction using spherical harmonics,
implemented in SCALE3 ABSPACK scaling algorithm.
;
_exptl_crystal_colour yellow
_exptl_crystal_density_diffrn 1.550
_exptl_crystal_description block
_exptl_crystal_F_000 1926
_exptl_crystal_size_max 0.200
_exptl_crystal_size_mid 0.020
_exptl_crystal_size_min 0.010
_refine_diff_density_max 2.271
_refine_diff_density_min -0.928
_refine_diff_density_rms 0.105
_refine_ls_extinction_method none
_refine_ls_goodness_of_fit_ref 1.080
_refine_ls_hydrogen_treatment constr
_refine_ls_matrix_type full
_refine_ls_number_parameters 1144
_refine_ls_number_reflns 17379
_refine_ls_number_restraints 839
_refine_ls_restrained_S_all 1.065
_refine_ls_R_factor_all 0.0419
_refine_ls_R_factor_gt 0.0363
_refine_ls_shift/su_max 0.002
_refine_ls_shift/su_mean 0.000
_refine_ls_structure_factor_coef Fsqd
_refine_ls_weighting_details 'w=1/[\s^2^(Fo^2^)+(0.0334P)^2^+11.4997P] where P=(Fo^2^+2Fc^2^)/3'
_refine_ls_weighting_scheme calc
_refine_ls_wR_factor_gt 0.0825
_refine_ls_wR_factor_ref 0.0849
_reflns_Friedel_coverage 0.000
_reflns_number_gt 15707
_reflns_number_total 17379
_reflns_threshold_expression 'I > 2\s(I)'
_cod_data_source_file d2dt03409c2.cif
_cod_data_source_block compound_15
_cod_database_code 7711768
_shelx_shelxl_version_number 2018/3
_shelx_space_group_comment
;
The symmetry employed for this shelxl refinement is uniquely defined
by the following loop, which should always be used as a source of
symmetry information in preference to the above space-group names.
They are only intended as comments.
;
_shelx_estimated_absorpt_t_min 0.291
_shelx_estimated_absorpt_t_max 0.922

loop_
_space_group_symop_operation_xyz
'x, y, z'
'-x, -y, -z'

loop_
_atom_site_label
_atom_site_type_symbol
_atom_site_fract_x
_atom_site_fract_y
_atom_site_fract_z
_atom_site_U_iso_or_equiv
_atom_site_adp_type
_atom_site_occupancy
_atom_site_site_symmetry_order
_atom_site_calc_flag
_atom_site_refinement_flags_posn
_atom_site_refinement_flags_adp
_atom_site_refinement_flags_occupancy
_atom_site_disorder_assembly
_atom_site_disorder_group
W001 W 0.34677(2) 0.55232(2) 0.82751(2) 0.01688(5) Uani 1 1 d . . . . .
C90 C 0.8064(4) 0.6198(3) 0.8759(2) 0.0353(9) Uani 1 1 d . . . . .
H1 H 0.883155 0.611960 0.850200 0.042 Uiso 1 1 calc R U . . .
C089 C 1.4462(4) 0.0321(2) 0.57031(17) 0.0275(8) Uani 1 1 d . . . . .
H089 H 1.449333 -0.017125 0.562512 0.033 Uiso 1 1 calc R U . . .
C0 C 0.4012(4) 0.7679(2) 0.82484(16) 0.0221(7) Uani 1 1 d . . . . .
C012 C 0.2703(4) 0.6624(2) 0.92996(16) 0.0262(8) Uani 1 1 d . . . . .
Cl03 Cl 0.50184(9) 0.47090(5) 0.88711(4) 0.02580(17) Uani 1 1 d . . . . .
Cl04 Cl 0.19512(9) 0.65449(5) 0.77730(4) 0.02811(19) Uani 1 1 d . . . . .
Cl05 Cl 0.51940(9) 0.59410(5) 0.75033(4) 0.02629(17) Uani 1 1 d . . . . .
Cl06 Cl 0.16714(9) 0.50937(6) 0.89944(4) 0.02899(18) Uani 1 1 d . . . . .
P007 P 0.39831(9) 0.66147(5) 0.86978(4) 0.01981(17) Uani 1 1 d . . . . .
P8 P 0.89991(10) 0.07293(5) 0.76965(4) 0.02276(18) Uani 1 1 d . . . . .
N00E N 1.0568(3) 0.3153(2) 0.55117(14) 0.0274(7) Uani 1 1 d . . . . .
N00F N 1.2231(3) 0.22299(19) 0.55444(14) 0.0271(7) Uani 1 1 d . . . . .
N00G N 0.3815(4) 0.38571(19) 0.79582(14) 0.0292(7) Uani 1 1 d . . . . .
N00H N 0.2270(4) 0.46708(19) 0.75091(15) 0.0316(8) Uani 1 1 d . . . . .
C00M C 0.0508(4) 0.6494(2) 0.65466(17) 0.0275(8) Uani 1 1 d . . . . .
H00M H 0.070650 0.691542 0.619763 0.033 Uiso 1 1 calc R U . . .
C00N C 0.2947(4) 0.5926(3) 0.64494(19) 0.0335(9) Uani 1 1 d . . . . .
H00A H 0.358621 0.598569 0.668506 0.050 Uiso 1 1 calc R U . . .
H00B H 0.296765 0.638522 0.609425 0.050 Uiso 1 1 calc R U . . .
H00C H 0.320725 0.542011 0.636380 0.050 Uiso 1 1 calc R U . . .
C00O C 1.5469(4) 0.1176(2) 0.60563(17) 0.0284(8) Uani 1 1 d . . . . .
H00O H 1.619891 0.127113 0.621633 0.034 Uiso 1 1 calc R U . . .
C00P C 0.5636(4) 0.6447(2) 0.89628(17) 0.0265(8) Uani 1 1 d . . . . .
C00Q C 0.3114(4) 0.4602(2) 0.78993(15) 0.0213(7) Uani 1 1 d . . . . .
C00R C 0.1541(4) 0.5905(2) 0.67629(17) 0.0272(8) Uani 1 1 d . . . . .
C00S C 0.7186(4) 0.0993(2) 0.78664(16) 0.0240(7) Uani 1 1 d . . . . .
C00T C 0.6611(4) 0.1029(2) 0.83953(17) 0.0272(8) Uani 1 1 d . . . . .
H00T H 0.717173 0.094844 0.868295 0.033 Uiso 1 1 calc R U . . .
C00U C 1.1115(4) 0.2439(2) 0.58803(15) 0.0219(7) Uani 1 1 d . . . . .
C00V C 0.4952(4) 0.1274(2) 0.75615(19) 0.0330(9) Uani 1 1 d . . . . .
H00V H 0.438673 0.135709 0.727478 0.040 Uiso 1 1 calc R U . . .
C00W C 1.5512(4) 0.0447(2) 0.59527(17) 0.0280(8) Uani 1 1 d . . . . .
C00X C 1.4393(4) 0.1766(2) 0.59328(17) 0.0288(8) Uani 1 1 d . . . . .
C00Y C 1.3362(4) 0.0901(2) 0.55644(16) 0.0263(8) Uani 1 1 d . . . . .
C00Z C 1.3329(4) 0.1602(2) 0.56983(16) 0.0257(8) Uani 1 1 d . . . . .
C010 C 0.4382(4) 0.1300(2) 0.80923(19) 0.0302(8) Uani 1 1 d . . . . .
H010 H 0.342580 0.139794 0.817115 0.036 Uiso 1 1 calc R U . . .
C011 C 1.2246(4) 0.0756(3) 0.52883(19) 0.0336(9) Uani 1 1 d . . . . .
H01A H 1.211245 0.121358 0.494083 0.050 Uiso 1 1 calc R U . . .
H01B H 1.140240 0.070272 0.555056 0.050 Uiso 1 1 calc R U . . .
H01C H 1.249415 0.025655 0.519326 0.050 Uiso 1 1 calc R U . . .
C088 C 0.1574(4) 0.7188(3) 0.92339(18) 0.0326(9) Uani 1 1 d . . . . .
H088 H 0.149415 0.760620 0.888032 0.039 Uiso 1 1 calc R U . . .
C013 C 0.9045(4) -0.0323(2) 0.77162(18) 0.0294(8) Uani 1 1 d . . . . .
C015 C 0.4187(5) 0.7896(2) 0.76638(18) 0.0324(9) Uani 1 1 d . . . . .
H015 H 0.421220 0.749470 0.748901 0.039 Uiso 1 1 calc R U . . .
C016 C 0.6340(5) 0.1129(3) 0.74481(18) 0.0333(9) Uani 1 1 d . . . . .
H016 H 0.672507 0.112004 0.708093 0.040 Uiso 1 1 calc R U . . .
C01A C 1.6700(4) -0.0182(3) 0.60956(19) 0.0342(9) Uani 1 1 d . . . . .
H01D H 1.686700 -0.027923 0.648636 0.051 Uiso 1 1 calc R U . . .
H01E H 1.750963 0.001279 0.583416 0.051 Uiso 1 1 calc R U . . .
H01F H 1.649658 -0.068781 0.605923 0.051 Uiso 1 1 calc R U . . .
C01B C 0.1219(4) 0.5302(2) 0.72834(17) 0.0284(8) Uani 1 1 d . . . . .
C01C C 1.4370(5) 0.2553(3) 0.6047(2) 0.0421(11) Uani 1 1 d . . . . .
H01G H 1.421289 0.300872 0.570102 0.063 Uiso 1 1 calc R U . . .
H01H H 1.524254 0.258328 0.616342 0.063 Uiso 1 1 calc R U . . .
H01I H 1.363869 0.257841 0.635070 0.063 Uiso 1 1 calc R U . . .
C01D C 1.2338(5) 0.2778(3) 0.49994(18) 0.0377(10) Uani 1 1 d . . . . .
H01J H 1.301895 0.275191 0.469594 0.045 Uiso 1 1 calc R U . . .
C01F C 0.0567(5) 0.7136(3) 0.9687(2) 0.0429(11) Uani 1 1 d . . . . .
H01K H -0.020305 0.752388 0.964165 0.051 Uiso 1 1 calc R U . . .
C01G C 0.2781(6) 0.5996(3) 0.98138(19) 0.0442(12) Uani 1 1 d . . . . .
H01L H 0.353008 0.559403 0.985802 0.053 Uiso 1 1 calc R U . . .
C01H C 0.4327(5) 0.8702(3) 0.7329(2) 0.0396(11) Uani 1 1 d . . . . .
H01M H 0.445333 0.884736 0.692662 0.048 Uiso 1 1 calc R U . . .
C01I C 0.8231(5) 0.6193(3) 0.9287(2) 0.0463(13) Uani 1 1 d . . . . .
H01N H 0.911411 0.609636 0.940281 0.056 Uiso 1 1 calc R U . . .
C01J C 0.5808(6) 0.6457(4) 0.9495(2) 0.0502(14) Uani 1 1 d . . . . .
H01O H 0.504488 0.655076 0.974857 0.060 Uiso 1 1 calc R U . . .
C01K C 0.4283(4) 0.9287(2) 0.7577(2) 0.0368(10) Uani 1 1 d . . . . .
H01P H 0.436784 0.983542 0.734672 0.044 Uiso 1 1 calc R U . . .
C01L C -0.0097(5) 0.5246(3) 0.75650(18) 0.0352(10) Uani 1 1 d . . . . .
C01M C 0.6756(4) 0.6320(3) 0.85993(18) 0.0313(9) Uani 1 1 d . . . . .
H01Q H 0.663986 0.631406 0.823489 0.038 Uiso 1 1 calc R U . . .
C01N C 1.1303(5) 0.3353(3) 0.49777(17) 0.0366(10) Uani 1 1 d . . . . .
H01R H 1.111138 0.381070 0.465687 0.044 Uiso 1 1 calc R U . . .
C01O C 0.9209(5) -0.1931(2) 0.7751(2) 0.0427(11) Uani 1 1 d . . . . .
H01S H 0.926624 -0.247520 0.775553 0.051 Uiso 1 1 calc R U . . .
C01P C 0.2441(7) 0.3987(3) 0.7339(2) 0.0576(17) Uani 1 1 d . . . . .
H01T H 0.196163 0.389811 0.707395 0.069 Uiso 1 1 calc R U . . .
C01Q C 0.5203(4) 0.1185(2) 0.85054(18) 0.0318(9) Uani 1 1 d . . . . .
H01U H 0.481278 0.121061 0.886800 0.038 Uiso 1 1 calc R U . . .
C01R C 0.4117(5) 0.9078(3) 0.8159(2) 0.0455(12) Uani 1 1 d . . . . .
H01V H 0.409026 0.948311 0.833070 0.055 Uiso 1 1 calc R U . . .
C01S C 0.7885(5) -0.0688(3) 0.7756(2) 0.0424(11) Uani 1 1 d . . . . .
H01W H 0.702271 -0.038887 0.776997 0.051 Uiso 1 1 calc R U . . .
C01T C 0.0664(6) 0.6533(3) 1.0199(2) 0.0478(13) Uani 1 1 d . . . . .
H01X H -0.002304 0.651163 1.050938 0.057 Uiso 1 1 calc R U . . .
C01U C -0.0806(4) 0.6482(3) 0.68283(19) 0.0326(9) Uani 1 1 d . . . . .
C01W C 0.3989(5) 0.8273(3) 0.8497(2) 0.0404(11) Uani 1 1 d . . . . .
H01Z H 0.388544 0.812983 0.889928 0.048 Uiso 1 1 calc R U . . .
C020 C -0.1090(5) 0.5849(3) 0.73292(19) 0.0373(10) Uani 1 1 d . . . . .
H020 H -0.199203 0.582722 0.751706 0.045 Uiso 1 1 calc R U . . .
C024 C 0.3406(6) 0.3482(3) 0.7621(2) 0.0481(14) Uani 1 1 d . . . . .
H024 H 0.374613 0.296371 0.759502 0.058 Uiso 1 1 calc R U . . .
C025 C -0.0428(6) 0.4563(3) 0.8108(2) 0.0491(13) Uani 1 1 d . . . . .
H02A H -0.141308 0.458488 0.821660 0.074 Uiso 1 1 calc R U . . .
H02B H 0.001626 0.461736 0.841030 0.074 Uiso 1 1 calc R U . . .
H02C H -0.010104 0.404366 0.805120 0.074 Uiso 1 1 calc R U . . .
C026 C 0.7967(5) -0.1491(3) 0.7777(3) 0.0486(13) Uani 1 1 d . . . . .
H026 H 0.715985 -0.173740 0.780935 0.058 Uiso 1 1 calc R U . . .
C027 C 0.5533(5) 0.2117(3) 0.3961(2) 0.0478(12) Uani 1 1 d . . . . .
H02D H 0.554271 0.237969 0.354945 0.072 Uiso 1 1 calc R U . . .
H02E H 0.521703 0.251872 0.415231 0.072 Uiso 1 1 calc R U . . .
H02F H 0.491937 0.168480 0.409395 0.072 Uiso 1 1 calc R U . . .
C028 C 1.0377(5) -0.1569(3) 0.7720(2) 0.0438(12) Uani 1 1 d . . . . .
H028 H 1.123738 -0.187245 0.771307 0.053 Uiso 1 1 calc R U . . .
C029 C -0.1889(5) 0.7149(3) 0.6592(2) 0.0438(11) Uani 1 1 d . . . . .
H02G H -0.275224 0.691582 0.664356 0.066 Uiso 1 1 calc R U . . .
H02H H -0.162099 0.742016 0.618661 0.066 Uiso 1 1 calc R U . . .
H02I H -0.199615 0.754411 0.679337 0.066 Uiso 1 1 calc R U . . .
C02B C 0.7113(7) 0.6329(4) 0.9652(3) 0.0646(18) Uani 1 1 d . . . . .
H02M H 0.723496 0.633603 1.001579 0.078 Uiso 1 1 calc R U . . .
C02C C 0.1759(7) 0.5962(3) 1.0262(2) 0.0533(15) Uani 1 1 d . . . . .
H02N H 0.181913 0.553871 1.061501 0.064 Uiso 1 1 calc R U . . .
C02F C 1.0297(5) -0.0771(3) 0.7697(2) 0.0425(11) Uani 1 1 d . . . . .
H02U H 1.110464 -0.052593 0.766864 0.051 Uiso 1 1 calc R U . . .
C1_12 C 0.9788(9) 0.0762(6) 0.8316(4) 0.0254(18) Uani 0.525(10) 1 d . U P A 1
C2_12 C 0.9779(8) 0.1551(6) 0.8350(3) 0.0306(17) Uani 0.525(10) 1 d . U P A 1
H2_12 H 0.939219 0.201095 0.807463 0.037 Uiso 0.525(10) 1 calc R U P A 1
C3_12 C 1.0348(9) 0.1644(6) 0.8795(4) 0.0393(19) Uani 0.525(10) 1 d . U P A 1
H3_12 H 1.031447 0.216321 0.883371 0.047 Uiso 0.525(10) 1 calc R U P A 1
C4_12 C 1.0962(10) 0.0963(7) 0.9178(5) 0.045(2) Uani 0.525(10) 1 d . U P A 1
H4_12 H 1.137512 0.102320 0.947260 0.055 Uiso 0.525(10) 1 calc R U P A 1
C5_12 C 1.0977(11) 0.0232(8) 0.9137(5) 0.046(2) Uani 0.525(10) 1 d . U P A 1
H5_12 H 1.139502 -0.022112 0.940681 0.056 Uiso 0.525(10) 1 calc R U P A 1
C6_12 C 1.0380(9) 0.0104(6) 0.8698(4) 0.0372(19) Uani 0.525(10) 1 d . U P A 1
H6_12 H 1.039793 -0.042327 0.867498 0.045 Uiso 0.525(10) 1 calc R U P A 1
C1_13 C 0.9655(18) 0.0488(8) 0.8355(7) 0.044(3) Uani 0.475(10) 1 d . U P A 2
C2_13 C 1.0211(13) 0.1078(8) 0.8470(4) 0.044(2) Uani 0.475(10) 1 d . U P A 2
H2_13 H 1.020610 0.160879 0.819946 0.053 Uiso 0.475(10) 1 calc R U P A 2
C3_13 C 1.0777(14) 0.0923(9) 0.8965(5) 0.051(2) Uani 0.475(10) 1 d . U P A 2
H3_13 H 1.116722 0.133805 0.903176 0.061 Uiso 0.475(10) 1 calc R U P A 2
C4_13 C 1.0763(16) 0.0143(9) 0.9368(6) 0.053(3) Uani 0.475(10) 1 d . U P A 2
H4_13 H 1.115528 0.002190 0.970937 0.063 Uiso 0.475(10) 1 calc R U P A 2
C5_13 C 1.0193(15) -0.0431(8) 0.9268(5) 0.059(2) Uani 0.475(10) 1 d . U P A 2
H5_13 H 1.015039 -0.095143 0.955020 0.071 Uiso 0.475(10) 1 calc R U P A 2
C6_13 C 0.9675(15) -0.0289(7) 0.8776(5) 0.054(2) Uani 0.475(10) 1 d . U P A 2
H6_13 H 0.931961 -0.071696 0.871200 0.065 Uiso 0.475(10) 1 calc R U P A 2
C1_1 C 0.52304(19) -0.03397(13) 0.97863(5) 0.068(3) Uiso 0.5 1 d G U P B -1
C2_1 C 0.6539(2) -0.03847(12) 0.99298(4) 0.072(3) Uiso 0.5 1 d G U P B -1
H2_1 H 0.668938 -0.013240 1.018932 0.086 Uiso 0.5 1 calc R U P B -1
C3_1 C 0.7625(2) -0.08015(10) 0.96908(3) 0.079(3) Uiso 0.5 1 d G U P B -1
H3_1 H 0.851300 -0.083193 0.978817 0.095 Uiso 0.5 1 calc R U P B -1
C4_1 C 0.74033(19) -0.11733(9) 0.93083(5) 0.076(3) Uiso 0.5 1 d G U P B -1
H4_1 H 0.814052 -0.145610 0.914617 0.091 Uiso 0.5 1 calc R U P B -1
C5_1 C 0.60949(18) -0.11284(10) 0.91648(6) 0.076(3) Uiso 0.5 1 d G U P B -1
H5_1 H 0.594434 -0.138071 0.890523 0.091 Uiso 0.5 1 calc R U P B -1
C6_1 C 0.50084(18) -0.07116(12) 0.94038(6) 0.077(3) Uiso 0.5 1 d G U P B -1
H6_1 H 0.412062 -0.068112 0.930638 0.092 Uiso 0.5 1 calc R U P B -1
C7_1 C 0.4051(2) 0.01127(15) 1.00457(6) 0.073(3) Uiso 0.5 1 d G U P B -1
H7A_1 H 0.321425 0.008538 0.990105 0.109 Uiso 0.5 1 calc R U P B -1
H7B_1 H 0.394763 -0.013627 1.045998 0.109 Uiso 0.5 1 calc R U P B -1
H7C_1 H 0.423008 0.068079 0.994340 0.109 Uiso 0.5 1 calc R U P B -1
W1_14 W 1.03011(6) 0.16703(2) 0.67406(2) 0.01430(12) Uani 0.598(2) 1 d G . P A 1
Cl2_14 Cl 0.84601(9) 0.26078(3) 0.68282(3) 0.0302(3) Uani 0.598(2) 1 d G . P A 1
Cl3_14 Cl 0.91424(8) 0.10773(4) 0.62714(3) 0.0302(3) Uani 0.598(2) 1 d G . P A 1
Cl4_14 Cl 1.20166(7) 0.06504(5) 0.68305(3) 0.0302(3) Uani 0.598(2) 1 d G . P A 1
Cl5_14 Cl 1.15529(10) 0.22955(6) 0.71604(3) 0.0302(3) Uani 0.598(2) 1 d G . P A 1
W1_15 W 1.00244(6) 0.17679(2) 0.67351(2) 0.01506(18) Uani 0.402(2) 1 d G . P A 2
Cl2_15 Cl 1.05757(12) 0.26470(5) 0.71778(3) 0.0461(7) Uani 0.402(2) 1 d G . P A 2
Cl3_15 Cl 0.79177(8) 0.24902(4) 0.66701(3) 0.0358(5) Uani 0.402(2) 1 d G . P A 2
Cl4_15 Cl 0.93385(8) 0.09213(4) 0.63147(3) 0.0461(7) Uani 0.402(2) 1 d G . P A 2
Cl5_15 Cl 1.20144(6) 0.09680(5) 0.70109(3) 0.0358(5) Uani 0.402(2) 1 d G . P A 2
C1_20 C 0.4688(2) 0.33938(11) 0.84113(8) 0.0279(15) Uani 0.5 1 d G U P B 1
C2_20 C 0.61085(19) 0.33640(9) 0.82804(6) 0.0291(14) Uani 0.5 1 d G U P B 1
C3_20 C 0.6883(2) 0.28662(10) 0.87295(5) 0.0273(13) Uani 0.5 1 d G U P B 1
H3_20 H 0.784626 0.281012 0.866052 0.033 Uiso 0.5 1 calc R U P B 1
C4_20 C 0.6245(12) 0.2474(5) 0.9254(4) 0.0306(14) Uani 0.5 1 d . U P B 1
C5_20 C 0.4836(11) 0.2495(6) 0.9357(4) 0.0307(14) Uani 0.5 1 d . U P B 1
H5_20 H 0.441285 0.219756 0.972022 0.037 Uiso 0.5 1 calc R U P B 1
C6_20 C 0.4039(12) 0.2950(9) 0.8929(6) 0.0302(15) Uani 0.5 1 d . U P B 1
C7_20 C 0.6768(12) 0.3815(7) 0.7699(4) 0.0323(19) Uani 0.5 1 d . U P B 1
H7A_20 H 0.636575 0.369253 0.741207 0.049 Uiso 0.5 1 calc R U P B 1
H7B_20 H 0.774421 0.364866 0.766954 0.049 Uiso 0.5 1 calc R U P B 1
H7C_20 H 0.662275 0.439934 0.763554 0.049 Uiso 0.5 1 calc R U P B 1
C8_20 C 0.7150(11) 0.1981(5) 0.9712(4) 0.0342(17) Uani 0.5 1 d . U P B 1
H8A_20 H 0.789449 0.167403 0.954968 0.051 Uiso 0.5 1 calc R U P B 1
H8B_20 H 0.661039 0.160567 1.002590 0.051 Uiso 0.5 1 calc R U P B 1
H8C_20 H 0.752355 0.234937 0.985353 0.051 Uiso 0.5 1 calc R U P B 1
C9_20 C 0.2533(13) 0.2951(11) 0.9035(7) 0.036(2) Uani 0.5 1 d . U P B 1
H9A_20 H 0.212435 0.349691 0.901502 0.055 Uiso 0.5 1 calc R U P B 1
H9B_20 H 0.227136 0.256867 0.941278 0.055 Uiso 0.5 1 calc R U P B 1
H9C_20 H 0.221295 0.278863 0.874681 0.055 Uiso 0.5 1 calc R U P B 1
C1_21 C 0.4813(10) 0.3418(5) 0.8305(4) 0.0286(13) Uani 0.5 1 d . U P B 2
C2_21 C 0.6169(11) 0.3425(5) 0.8092(5) 0.0335(13) Uani 0.5 1 d . U P B 2
C3_21 C 0.7107(11) 0.2988(5) 0.8466(4) 0.0391(15) Uani 0.5 1 d . U P B 2
H3_21 H 0.804583 0.297979 0.832589 0.047 Uiso 0.5 1 calc R U P B 2
C4_21 C 0.6724(12) 0.2562(6) 0.9037(5) 0.0376(15) Uani 0.5 1 d . U P B 2
C5_21 C 0.5378(13) 0.2555(6) 0.9226(5) 0.0327(14) Uani 0.5 1 d . U P B 2
H5_21 H 0.509369 0.226094 0.961110 0.039 Uiso 0.5 1 calc R U P B 2
C6_21 C 0.4399(11) 0.2969(9) 0.8866(6) 0.0303(15) Uani 0.5 1 d . U P B 2
C7_21 C 0.6603(15) 0.3886(8) 0.7475(6) 0.050(3) Uani 0.5 1 d . U P B 2
H7A_21 H 0.754248 0.369842 0.736835 0.076 Uiso 0.5 1 calc R U P B 2
H7B_21 H 0.654163 0.446667 0.742064 0.076 Uiso 0.5 1 calc R U P B 2
H7C_21 H 0.600665 0.379144 0.723687 0.076 Uiso 0.5 1 calc R U P B 2
C8_21 C 0.7822(14) 0.2106(7) 0.9396(6) 0.057(2) Uani 0.5 1 d . U P B 2
H8A_21 H 0.869929 0.213885 0.915612 0.085 Uiso 0.5 1 calc R U P B 2
H8B_21 H 0.763408 0.153740 0.957416 0.085 Uiso 0.5 1 calc R U P B 2
H8C_21 H 0.785015 0.234554 0.969048 0.085 Uiso 0.5 1 calc R U P B 2
C9_21 C 0.2925(14) 0.2930(11) 0.9102(7) 0.038(3) Uani 0.5 1 d . U P B 2
H9A_21 H 0.284155 0.254161 0.948819 0.057 Uiso 0.5 1 calc R U P B 2
H9B_21 H 0.244257 0.275698 0.886119 0.057 Uiso 0.5 1 calc R U P B 2
H9C_21 H 0.253053 0.346769 0.910902 0.057 Uiso 0.5 1 calc R U P B 2
C1_55 C 0.9551(11) 0.3714(11) 0.5648(8) 0.0249(19) Uani 0.705(17) 1 d . U P C 1
C2_55 C 0.9937(9) 0.4230(5) 0.5891(4) 0.0279(16) Uani 0.705(17) 1 d . U P C 1
C3_55 C 0.8918(11) 0.4739(4) 0.6071(3) 0.0346(17) Uani 0.705(17) 1 d . U P C 1
H3_55 H 0.914369 0.507252 0.626268 0.041 Uiso 0.705(17) 1 calc R U P C 1
C4_55 C 0.7587(11) 0.4773(4) 0.5978(3) 0.0343(18) Uani 0.705(17) 1 d . U P C 1
C5_55 C 0.7252(8) 0.4280(5) 0.5694(4) 0.0355(17) Uani 0.705(17) 1 d . U P C 1
H5_55 H 0.634260 0.431429 0.561895 0.043 Uiso 0.705(17) 1 calc R U P C 1
C6_55 C 0.8230(15) 0.3743(7) 0.5521(5) 0.030(2) Uani 0.705(17) 1 d . U P C 1
C7_55 C 1.1389(10) 0.4262(5) 0.5953(3) 0.0322(17) Uani 0.705(17) 1 d . U P C 1
H7A_55 H 1.174344 0.373233 0.619721 0.048 Uiso 0.705(17) 1 calc R U P C 1
H7B_55 H 1.144456 0.467544 0.612500 0.048 Uiso 0.705(17) 1 calc R U P C 1
H7C_55 H 1.192781 0.439855 0.557864 0.048 Uiso 0.705(17) 1 calc R U P C 1
C8_55 C 0.6489(11) 0.5329(5) 0.6185(4) 0.055(3) Uani 0.705(17) 1 d . U P C 1
H8A_55 H 0.691319 0.570623 0.630000 0.082 Uiso 0.705(17) 1 calc R U P C 1
H8B_55 H 0.590487 0.500390 0.650954 0.082 Uiso 0.705(17) 1 calc R U P C 1
H8C_55 H 0.594212 0.563577 0.587751 0.082 Uiso 0.705(17) 1 calc R U P C 1
C9_55 C 0.7856(15) 0.3179(9) 0.5247(7) 0.038(3) Uani 0.705(17) 1 d . U P C 1
H9A_55 H 0.796167 0.261922 0.550411 0.057 Uiso 0.705(17) 1 calc R U P C 1
H9B_55 H 0.845302 0.323172 0.489076 0.057 Uiso 0.705(17) 1 calc R U P C 1
H9C_55 H 0.691031 0.331967 0.516776 0.057 Uiso 0.705(17) 1 calc R U P C 1
C1_56 C 0.931(3) 0.372(3) 0.564(2) 0.029(3) Uani 0.295(17) 1 d . U P C 2
C2_56 C 0.947(2) 0.4319(13) 0.5880(10) 0.031(3) Uani 0.295(17) 1 d . U P C 2
C3_56 C 0.834(3) 0.4806(10) 0.5988(9) 0.033(3) Uani 0.295(17) 1 d . U P C 2
H3_56 H 0.837228 0.517166 0.618595 0.040 Uiso 0.295(17) 1 calc R U P C 2
C4_56 C 0.708(2) 0.4748(11) 0.5793(10) 0.038(3) Uani 0.295(17) 1 d . U P C 2
C5_56 C 0.704(2) 0.4213(11) 0.5498(9) 0.035(3) Uani 0.295(17) 1 d . U P C 2
H5_56 H 0.623418 0.422081 0.534109 0.042 Uiso 0.295(17) 1 calc R U P C 2
C6_56 C 0.815(4) 0.367(2) 0.5431(13) 0.030(3) Uani 0.295(17) 1 d . U P C 2
C7_56 C 1.080(3) 0.4427(12) 0.6007(10) 0.039(4) Uani 0.295(17) 1 d . U P C 2
H7A_56 H 1.067600 0.474136 0.626691 0.058 Uiso 0.295(17) 1 calc R U P C 2
H7B_56 H 1.134767 0.471582 0.565333 0.058 Uiso 0.295(17) 1 calc R U P C 2
H7C_56 H 1.127691 0.389483 0.618383 0.058 Uiso 0.295(17) 1 calc R U P C 2
C8_56 C 0.588(2) 0.5323(12) 0.5895(12) 0.057(6) Uani 0.295(17) 1 d . U P C 2
H8A_56 H 0.525997 0.541875 0.560990 0.086 Uiso 0.295(17) 1 calc R U P C 2
H8B_56 H 0.619188 0.583838 0.586703 0.086 Uiso 0.295(17) 1 calc R U P C 2
H8C_56 H 0.539513 0.508326 0.627531 0.086 Uiso 0.295(17) 1 calc R U P C 2
C9_56 C 0.808(3) 0.3065(19) 0.5160(13) 0.029(4) Uani 0.295(17) 1 d . U P C 2
H9A_56 H 0.888019 0.306815 0.488008 0.043 Uiso 0.295(17) 1 calc R U P C 2
H9B_56 H 0.725676 0.319688 0.496960 0.043 Uiso 0.295(17) 1 calc R U P C 2
H9C_56 H 0.805066 0.252600 0.544889 0.043 Uiso 0.295(17) 1 calc R U P C 2
C1_2 C 0.6943(5) 0.1762(3) 0.40926(18) 0.0324(9) Uani 1 1 d . . . . .
C2_2 C 0.7347(5) 0.1647(3) 0.4620(2) 0.0393(10) Uani 1 1 d . . . . .
H2_2 H 0.672557 0.180012 0.489944 0.047 Uiso 1 1 calc R U . . .
C3_2 C 0.8649(6) 0.1312(3) 0.4741(2) 0.0446(12) Uani 1 1 d . . . . .
H3_2 H 0.891062 0.123737 0.510161 0.053 Uiso 1 1 calc R U . . .
C4_2 C 0.9558(5) 0.1089(3) 0.4340(2) 0.0426(11) Uani 1 1 d . . . . .
H01Y_2 H 1.044654 0.086026 0.442400 0.051 Uiso 1 1 calc R U . . .
C5_2 C 0.9180(5) 0.1196(3) 0.3817(2) 0.0418(10) Uani 1 1 d . . . . .
H5_2 H 0.980400 0.103722 0.354054 0.050 Uiso 1 1 calc R U . . .
C6_2 C 0.7883(5) 0.1538(3) 0.36948(19) 0.0380(10) Uani 1 1 d . . . . .
H011_2 H 0.763522 0.161961 0.333033 0.046 Uiso 1 1 calc R U . . .

loop_
_atom_site_aniso_label
_atom_site_aniso_U_11
_atom_site_aniso_U_22
_atom_site_aniso_U_33
_atom_site_aniso_U_23
_atom_site_aniso_U_13
_atom_site_aniso_U_12
W001 0.01535(8) 0.01510(7) 0.02180(8) -0.00711(6) -0.00474(6) -0.00113(5)
C90 0.027(2) 0.032(2) 0.046(2) -0.0047(18) -0.0155(18) -0.0064(16)
C089 0.0269(19) 0.0284(18) 0.0274(19) -0.0095(15) -0.0022(15) -0.0038(15)
C0 0.0186(17) 0.0164(15) 0.0305(19) -0.0063(14) -0.0008(14) -0.0049(12)
C012 0.037(2) 0.0227(17) 0.0237(18) -0.0125(14) 0.0008(15) -0.0124(15)
Cl03 0.0281(4) 0.0193(4) 0.0330(4) -0.0093(3) -0.0145(4) 0.0021(3)
Cl04 0.0278(4) 0.0211(4) 0.0407(5) -0.0140(4) -0.0187(4) 0.0072(3)
Cl05 0.0209(4) 0.0331(4) 0.0257(4) -0.0096(3) -0.0013(3) -0.0073(3)
Cl06 0.0235(4) 0.0363(5) 0.0307(4) -0.0147(4) 0.0029(3) -0.0117(3)
P007 0.0229(4) 0.0169(4) 0.0210(4) -0.0063(3) -0.0054(3) -0.0029(3)
P8 0.0268(5) 0.0210(4) 0.0205(4) -0.0076(3) -0.0040(3) 0.0013(3)
N00E 0.0265(17) 0.0264(16) 0.0240(16) -0.0012(13) -0.0050(13) -0.0012(13)
N00F 0.0265(17) 0.0263(15) 0.0269(16) -0.0046(13) -0.0081(13) -0.0023(13)
N00G 0.043(2) 0.0181(14) 0.0303(17) -0.0095(13) -0.0148(15) -0.0001(13)
N00H 0.049(2) 0.0180(14) 0.0335(18) -0.0093(13) -0.0230(16) 0.0011(14)
C00M 0.029(2) 0.0281(18) 0.0268(19) -0.0065(15) -0.0122(15) -0.0029(15)
C00N 0.031(2) 0.036(2) 0.036(2) -0.0143(18) -0.0125(17) 0.0009(17)
C00O 0.0218(18) 0.036(2) 0.0290(19) -0.0077(16) -0.0087(15) -0.0085(15)
C00P 0.032(2) 0.0176(16) 0.034(2) -0.0074(14) -0.0157(16) -0.0029(14)
C00Q 0.0252(18) 0.0167(15) 0.0247(17) -0.0082(13) -0.0056(14) -0.0043(13)
C00R 0.030(2) 0.0239(17) 0.033(2) -0.0126(15) -0.0141(16) -0.0015(15)
C00S 0.0277(19) 0.0189(16) 0.0253(18) -0.0087(14) -0.0040(15) 0.0026(14)
C00T 0.032(2) 0.0273(18) 0.0274(19) -0.0133(15) -0.0086(16) -0.0015(15)
C00U 0.0271(18) 0.0215(16) 0.0176(16) -0.0030(13) -0.0071(14) -0.0079(14)
C00V 0.029(2) 0.031(2) 0.041(2) -0.0139(17) -0.0144(18) 0.0067(16)
C00W 0.0236(19) 0.0317(19) 0.0269(19) -0.0061(15) -0.0030(15) -0.0061(15)
C00X 0.031(2) 0.0253(18) 0.030(2) -0.0057(15) -0.0073(16) -0.0073(15)
C00Y 0.0252(19) 0.0331(19) 0.0198(17) -0.0063(15) -0.0025(14) -0.0063(15)
C00Z 0.0241(19) 0.0254(18) 0.0239(18) -0.0010(14) -0.0080(15) -0.0027(14)
C010 0.0243(19) 0.0185(17) 0.048(2) -0.0126(16) -0.0030(17) 0.0005(14)
C011 0.026(2) 0.048(2) 0.037(2) -0.0260(19) -0.0062(17) -0.0020(17)
C088 0.028(2) 0.042(2) 0.030(2) -0.0121(17) 0.0001(16) -0.0103(17)
C013 0.028(2) 0.0175(16) 0.034(2) -0.0037(15) 0.0074(16) -0.0017(14)
C015 0.044(2) 0.0247(19) 0.029(2) -0.0025(16) -0.0142(18) -0.0086(17)
C016 0.036(2) 0.037(2) 0.030(2) -0.0171(17) -0.0119(17) 0.0121(17)
C01A 0.027(2) 0.038(2) 0.037(2) -0.0121(18) -0.0054(17) -0.0004(17)
C01B 0.038(2) 0.0218(17) 0.032(2) -0.0092(15) -0.0179(17) -0.0044(15)
C01C 0.045(3) 0.028(2) 0.058(3) -0.013(2) -0.019(2) -0.0073(18)
C01D 0.036(2) 0.042(2) 0.022(2) 0.0016(17) 0.0001(17) 0.0010(19)
C01F 0.030(2) 0.062(3) 0.043(3) -0.026(2) 0.0053(19) -0.015(2)
C01G 0.074(4) 0.027(2) 0.029(2) -0.0092(17) 0.000(2) -0.005(2)
C01H 0.050(3) 0.029(2) 0.037(2) 0.0067(18) -0.022(2) -0.0180(19)
C01I 0.044(3) 0.038(2) 0.071(3) -0.027(2) -0.036(3) 0.009(2)
C01J 0.046(3) 0.069(3) 0.052(3) -0.041(3) -0.027(2) 0.021(2)
C01K 0.023(2) 0.0198(18) 0.060(3) 0.0000(18) -0.0109(19) -0.0054(15)
C01L 0.040(2) 0.036(2) 0.032(2) -0.0037(17) -0.0164(18) -0.0164(18)
C01M 0.029(2) 0.035(2) 0.029(2) -0.0058(17) -0.0095(16) -0.0098(16)
C01N 0.039(2) 0.035(2) 0.0192(18) 0.0061(16) 0.0033(17) 0.0024(18)
C01O 0.038(2) 0.0179(18) 0.067(3) -0.0113(19) 0.003(2) -0.0026(16)
C01P 0.107(5) 0.026(2) 0.059(3) -0.023(2) -0.057(3) 0.008(2)
C01Q 0.034(2) 0.0284(19) 0.034(2) -0.0136(17) 0.0027(17) -0.0037(16)
C01R 0.047(3) 0.024(2) 0.067(3) -0.022(2) 0.014(2) -0.0120(19)
C01S 0.024(2) 0.028(2) 0.072(3) -0.016(2) -0.004(2) 0.0026(16)
C01T 0.061(3) 0.056(3) 0.036(2) -0.027(2) 0.017(2) -0.036(3)
C01U 0.026(2) 0.039(2) 0.036(2) -0.0117(18) -0.0141(17) -0.0055(17)
C01W 0.050(3) 0.029(2) 0.044(3) -0.0180(19) 0.014(2) -0.0130(19)
C020 0.026(2) 0.053(3) 0.037(2) -0.012(2) -0.0127(17) -0.0121(19)
C024 0.085(4) 0.024(2) 0.049(3) -0.0210(19) -0.038(3) 0.009(2)
C025 0.050(3) 0.056(3) 0.038(3) 0.005(2) -0.021(2) -0.030(2)
C026 0.025(2) 0.032(2) 0.089(4) -0.021(2) -0.006(2) -0.0045(18)
C027 0.038(3) 0.044(3) 0.060(3) -0.016(2) -0.007(2) -0.001(2)
C028 0.027(2) 0.0224(19) 0.073(3) -0.013(2) 0.009(2) 0.0019(16)
C029 0.030(2) 0.052(3) 0.046(3) -0.010(2) -0.016(2) 0.003(2)
C02B 0.063(4) 0.088(4) 0.070(4) -0.056(4) -0.045(3) 0.023(3)
C02C 0.092(4) 0.035(2) 0.030(2) -0.012(2) 0.016(3) -0.023(3)
C02F 0.025(2) 0.028(2) 0.071(3) -0.018(2) 0.013(2) -0.0065(16)
C1_12 0.014(3) 0.048(4) 0.017(3) -0.013(3) -0.006(2) 0.002(3)
C2_12 0.023(3) 0.051(4) 0.025(3) -0.022(3) -0.003(2) -0.004(3)
C3_12 0.032(3) 0.062(4) 0.033(3) -0.025(3) -0.007(3) -0.005(3)
C4_12 0.034(4) 0.074(4) 0.034(4) -0.021(3) -0.015(3) -0.003(3)
C5_12 0.033(4) 0.069(4) 0.035(4) -0.013(4) -0.019(3) 0.005(3)
C6_12 0.025(3) 0.054(4) 0.030(3) -0.010(3) -0.013(3) 0.004(3)
C1_13 0.058(5) 0.047(4) 0.033(4) -0.020(4) -0.010(4) -0.008(4)
C2_13 0.052(4) 0.053(5) 0.031(4) -0.011(3) -0.015(3) -0.016(4)
C3_13 0.061(5) 0.066(5) 0.029(4) -0.010(4) -0.018(4) -0.014(4)
C4_13 0.064(5) 0.065(5) 0.030(4) -0.012(4) -0.018(4) 0.001(4)
C5_13 0.083(5) 0.057(4) 0.037(4) -0.011(3) -0.020(4) 0.001(4)
C6_13 0.081(5) 0.049(4) 0.039(4) -0.014(3) -0.019(4) -0.009(4)
W1_14 0.01362(17) 0.01285(17) 0.01623(19) -0.00373(12) -0.00556(11) 0.00106(12)
Cl2_14 0.0244(5) 0.0239(5) 0.0301(6) -0.0003(4) 0.0045(4) 0.0072(4)
Cl3_14 0.0372(7) 0.0384(6) 0.0215(5) -0.0105(4) -0.0035(4) -0.0228(5)
Cl4_14 0.0244(5) 0.0239(5) 0.0301(6) -0.0003(4) 0.0045(4) 0.0072(4)
Cl5_14 0.0372(7) 0.0384(6) 0.0215(5) -0.0105(4) -0.0035(4) -0.0228(5)
W1_15 0.0150(2) 0.0117(2) 0.0183(3) -0.00242(19) -0.00984(18) 0.00147(16)
Cl2_15 0.0852(18) 0.0379(10) 0.0239(9) -0.0127(8) 0.0010(9) -0.0362(11)
Cl3_15 0.0205(8) 0.0321(9) 0.0380(10) 0.0060(7) 0.0010(7) 0.0026(6)
Cl4_15 0.0852(18) 0.0379(10) 0.0239(9) -0.0127(8) 0.0010(9) -0.0362(11)
Cl5_15 0.0205(8) 0.0321(9) 0.0380(10) 0.0060(7) 0.0010(7) 0.0026(6)
C1_20 0.039(2) 0.016(2) 0.036(3) -0.016(2) -0.016(2) 0.005(2)
C2_20 0.041(2) 0.022(2) 0.032(3) -0.016(2) -0.016(2) 0.006(2)
C3_20 0.037(3) 0.024(2) 0.029(3) -0.017(2) -0.014(3) 0.005(2)
C4_20 0.038(3) 0.023(2) 0.036(3) -0.016(2) -0.012(3) 0.005(2)
C5_20 0.036(3) 0.023(2) 0.037(3) -0.014(2) -0.013(3) 0.002(3)
C6_20 0.040(3) 0.021(2) 0.035(3) -0.013(2) -0.016(3) 0.004(3)
C7_20 0.043(4) 0.030(4) 0.026(4) -0.014(3) -0.019(3) 0.018(3)
C8_20 0.046(4) 0.029(3) 0.031(4) -0.013(3) -0.019(3) 0.009(3)
C9_20 0.039(5) 0.029(4) 0.039(5) -0.002(4) -0.020(4) -0.003(5)
C1_21 0.040(2) 0.016(2) 0.035(2) -0.015(2) -0.013(2) 0.005(2)
C2_21 0.042(2) 0.020(2) 0.042(3) -0.015(2) -0.010(2) 0.005(2)
C3_21 0.042(3) 0.026(2) 0.050(3) -0.012(2) -0.014(3) 0.004(2)
C4_21 0.043(3) 0.027(2) 0.047(3) -0.014(2) -0.018(3) 0.001(2)
C5_21 0.042(3) 0.026(2) 0.038(3) -0.015(2) -0.018(3) 0.002(3)
C6_21 0.039(3) 0.021(2) 0.036(3) -0.013(2) -0.016(3) 0.003(3)
C7_21 0.054(5) 0.031(4) 0.055(5) -0.010(5) 0.007(5) 0.010(4)
C8_21 0.054(5) 0.046(4) 0.074(5) -0.016(4) -0.035(4) 0.005(4)
C9_21 0.041(5) 0.026(4) 0.042(5) -0.002(4) -0.014(4) 0.002(5)
C1_55 0.030(4) 0.020(3) 0.019(3) 0.000(2) 0.001(3) -0.004(3)
C2_55 0.036(4) 0.021(3) 0.022(2) -0.004(2) 0.002(3) -0.001(3)
C3_55 0.043(4) 0.024(3) 0.029(3) -0.003(2) 0.006(3) -0.002(3)
C4_55 0.040(4) 0.022(2) 0.030(3) -0.003(2) 0.009(3) 0.002(3)
C5_55 0.035(3) 0.027(3) 0.034(3) -0.003(2) 0.005(3) 0.001(2)
C6_55 0.031(3) 0.023(3) 0.029(4) -0.003(2) 0.002(3) -0.002(2)
C7_55 0.039(4) 0.026(3) 0.031(3) -0.007(3) -0.004(3) -0.008(3)
C8_55 0.060(5) 0.034(3) 0.050(5) -0.004(3) 0.016(4) 0.012(3)
C9_55 0.032(5) 0.037(5) 0.046(6) -0.015(3) -0.013(4) 0.006(3)
C1_56 0.034(6) 0.020(5) 0.027(6) -0.001(4) 0.001(5) -0.002(5)
C2_56 0.035(6) 0.022(5) 0.031(5) -0.002(4) 0.001(5) -0.004(5)
C3_56 0.036(6) 0.020(5) 0.038(5) -0.008(4) 0.004(5) 0.001(5)
C4_56 0.036(6) 0.028(5) 0.041(6) -0.006(4) 0.009(5) -0.001(4)
C5_56 0.033(6) 0.027(5) 0.035(6) -0.002(4) 0.003(5) -0.001(4)
C6_56 0.031(6) 0.024(5) 0.029(6) -0.003(4) 0.001(5) 0.000(4)
C7_56 0.040(8) 0.027(7) 0.041(8) 0.004(6) -0.012(7) -0.006(7)
C8_56 0.040(8) 0.044(8) 0.068(10) -0.008(7) 0.019(8) 0.008(7)
C9_56 0.031(10) 0.030(8) 0.023(8) -0.003(6) -0.013(7) 0.002(7)
C1_2 0.035(2) 0.030(2) 0.032(2) -0.0071(16) -0.0068(17) -0.0079(17)
C2_2 0.049(3) 0.038(2) 0.033(2) -0.0136(18) -0.003(2) -0.007(2)
C3_2 0.060(3) 0.039(2) 0.038(2) -0.008(2) -0.023(2) -0.009(2)
C4_2 0.041(3) 0.040(2) 0.051(3) -0.014(2) -0.023(2) -0.002(2)
C5_2 0.031(2) 0.057(3) 0.043(3) -0.022(2) -0.0074(19) -0.004(2)
C6_2 0.035(2) 0.049(3) 0.033(2) -0.0138(19) -0.0116(18) -0.0046(19)

loop_
_atom_type_symbol
_atom_type_description
_atom_type_scat_dispersion_real
_atom_type_scat_dispersion_imag
_atom_type_scat_source
C C 0.0181 0.0091 'International Tables Vol C Tables 4.2.6.8 and 6.1.1.4'
H H 0.0000 0.0000 'International Tables Vol C Tables 4.2.6.8 and 6.1.1.4'
N N 0.0311 0.0180 'International Tables Vol C Tables 4.2.6.8 and 6.1.1.4'
P P 0.2955 0.4335 'International Tables Vol C Tables 4.2.6.8 and 6.1.1.4'
Cl Cl 0.3639 0.7018 'International Tables Vol C Tables 4.2.6.8 and 6.1.1.4'
W W -5.4734 5.5774 'International Tables Vol C Tables 4.2.6.8 and 6.1.1.4'

loop_
_geom_angle_atom_site_label_1
_geom_angle_atom_site_label_2
_geom_angle_atom_site_label_3
_geom_angle
_geom_angle_site_symmetry_1
_geom_angle_site_symmetry_3
_geom_angle_publ_flag
C00Q W001 Cl03 96.90(9) . . ?
C00Q W001 Cl04 95.56(9) . . ?
Cl03 W001 Cl04 167.49(3) . . ?
C00Q W001 Cl06 90.08(10) . . ?
Cl03 W001 Cl06 90.49(3) . . ?
Cl04 W001 Cl06 88.41(4) . . ?
C00Q W001 Cl05 86.67(10) . . ?
Cl03 W001 Cl05 92.28(3) . . ?
Cl04 W001 Cl05 89.52(3) . . ?
Cl06 W001 Cl05 175.96(3) . . ?
C00Q W001 P007 177.77(10) . . ?
Cl03 W001 P007 82.32(3) . . ?
Cl04 W001 P007 85.27(3) . . ?
Cl06 W001 P007 92.02(3) . . ?
Cl05 W001 P007 91.27(3) . . ?
C01I C90 C01M 119.6(5) . . ?
C01I C90 H1 120.2 . . ?
C01M C90 H1 120.2 . . ?
C00W C089 C00Y 121.6(4) . . ?
C00W C089 H089 119.2 . . ?
C00Y C089 H089 119.2 . . ?
C015 C0 C01W 119.2(4) . . ?
C015 C0 P007 121.0(3) . . ?
C01W C0 P007 119.5(3) . . ?
C088 C012 C01G 119.5(4) . . ?
C088 C012 P007 121.1(3) . . ?
C01G C012 P007 119.0(3) . . ?
C012 P007 C0 104.74(17) . . ?
C012 P007 C00P 106.25(19) . . ?
C0 P007 C00P 100.07(17) . . ?
C012 P007 W001 108.94(12) . . ?
C0 P007 W001 119.88(13) . . ?
C00P P007 W001 115.66(12) . . ?
C1_13 P8 C00S 103.6(6) . . ?
C1_13 P8 C013 95.7(5) . . ?
C00S P8 C013 102.58(18) . . ?
C00S P8 C1_12 104.2(3) . . ?
C013 P8 C1_12 109.9(4) . . ?
C1_13 P8 W1_15 123.8(5) . . ?
C00S P8 W1_15 111.72(12) . . ?
C013 P8 W1_15 116.43(13) . . ?
C00S P8 W1_14 118.26(12) . . ?
C013 P8 W1_14 112.91(13) . . ?
C1_12 P8 W1_14 108.4(3) . . ?
C01N N00E C00U 111.7(3) . . ?
C01N N00E C1_55 119.9(8) . . ?
C00U N00E C1_55 127.5(8) . . ?
C01N N00E C1_56 120.1(18) . . ?
C00U N00E C1_56 128.1(18) . . ?
C00U N00F C01D 111.8(3) . . ?
C00U N00F C00Z 129.7(3) . . ?
C01D N00F C00Z 118.1(3) . . ?
C00Q N00G C024 112.0(3) . . ?
C00Q N00G C1_21 131.6(5) . . ?
C024 N00G C1_21 116.3(5) . . ?
C00Q N00G C1_20 126.2(3) . . ?
C024 N00G C1_20 120.4(3) . . ?
C00Q N00H C01P 111.6(3) . . ?
C00Q N00H C01B 130.4(3) . . ?
C01P N00H C01B 117.9(3) . . ?
C01U C00M C00R 121.7(4) . . ?
C01U C00M H00M 119.1 . . ?
C00R C00M H00M 119.1 . . ?
C00R C00N H00A 109.5 . . ?
C00R C00N H00B 109.5 . . ?
H00A C00N H00B 109.5 . . ?
C00R C00N H00C 109.5 . . ?
H00A C00N H00C 109.5 . . ?
H00B C00N H00C 109.5 . . ?
C00X C00O C00W 121.9(4) . . ?
C00X C00O H00O 119.1 . . ?
C00W C00O H00O 119.1 . . ?
C01M C00P C01J 119.5(4) . . ?
C01M C00P P007 116.6(3) . . ?
C01J C00P P007 123.9(4) . . ?
N00H C00Q N00G 102.8(3) . . ?
N00H C00Q W001 129.1(3) . . ?
N00G C00Q W001 127.8(3) . . ?
C00M C00R C01B 117.6(4) . . ?
C00M C00R C00N 120.8(4) . . ?
C01B C00R C00N 121.6(4) . . ?
C00T C00S C016 118.8(4) . . ?
C00T C00S P8 123.2(3) . . ?
C016 C00S P8 117.9(3) . . ?
C00S C00T C01Q 120.0(4) . . ?
C00S C00T H00T 120.0 . . ?
C01Q C00T H00T 120.0 . . ?
N00F C00U N00E 102.2(3) . . ?
N00F C00U W1_14 126.1(3) . . ?
N00E C00U W1_14 130.9(3) . . ?
N00F C00U W1_15 133.3(3) . . ?
N00E C00U W1_15 123.3(3) . . ?
C016 C00V C010 120.1(4) . . ?
C016 C00V H00V 120.0 . . ?
C010 C00V H00V 120.0 . . ?
C089 C00W C00O 118.8(4) . . ?
C089 C00W C01A 120.9(4) . . ?
C00O C00W C01A 120.2(4) . . ?
C00O C00X C00Z 117.4(4) . . ?
C00O C00X C01C 121.0(4) . . ?
C00Z C00X C01C 121.6(4) . . ?
C00Z C00Y C089 117.7(4) . . ?
C00Z C00Y C011 121.6(4) . . ?
C089 C00Y C011 120.6(4) . . ?
C00Y C00Z C00X 122.5(4) . . ?
C00Y C00Z N00F 119.5(3) . . ?
C00X C00Z N00F 117.7(3) . . ?
C01Q C010 C00V 119.8(4) . . ?
C01Q C010 H010 120.1 . . ?
C00V C010 H010 120.1 . . ?
C00Y C011 H01A 109.5 . . ?
C00Y C011 H01B 109.5 . . ?
H01A C011 H01B 109.5 . . ?
C00Y C011 H01C 109.5 . . ?
H01A C011 H01C 109.5 . . ?
H01B C011 H01C 109.5 . . ?
C01F C088 C012 119.6(4) . . ?
C01F C088 H088 120.2 . . ?
C012 C088 H088 120.2 . . ?
C01S C013 C02F 118.9(4) . . ?
C01S C013 P8 122.5(3) . . ?
C02F C013 P8 118.5(3) . . ?
C0 C015 C01H 120.1(4) . . ?
C0 C015 H015 119.9 . . ?
C01H C015 H015 119.9 . . ?
C00V C016 C00S 120.8(4) . . ?
C00V C016 H016 119.6 . . ?
C00S C016 H016 119.6 . . ?
C00W C01A H01D 109.5 . . ?
C00W C01A H01E 109.5 . . ?
H01D C01A H01E 109.5 . . ?
C00W C01A H01F 109.5 . . ?
H01D C01A H01F 109.5 . . ?
H01E C01A H01F 109.5 . . ?
C01L C01B C00R 122.4(4) . . ?
C01L C01B N00H 118.8(4) . . ?
C00R C01B N00H 118.5(4) . . ?
C00X C01C H01G 109.5 . . ?
C00X C01C H01H 109.5 . . ?
H01G C01C H01H 109.5 . . ?
C00X C01C H01I 109.5 . . ?
H01G C01C H01I 109.5 . . ?
H01H C01C H01I 109.5 . . ?
C01N C01D N00F 107.3(4) . . ?
C01N C01D H01J 126.3 . . ?
N00F C01D H01J 126.3 . . ?
C01T C01F C088 120.9(5) . . ?
C01T C01F H01K 119.6 . . ?
C088 C01F H01K 119.6 . . ?
C02C C01G C012 119.6(5) . . ?
C02C C01G H01L 120.2 . . ?
C012 C01G H01L 120.2 . . ?
C01K C01H C015 120.4(4) . . ?
C01K C01H H01M 119.8 . . ?
C015 C01H H01M 119.8 . . ?
C90 C01I C02B 119.8(4) . . ?
C90 C01I H01N 120.1 . . ?
C02B C01I H01N 120.1 . . ?
C00P C01J C02B 119.3(5) . . ?
C00P C01J H01O 120.4 . . ?
C02B C01J H01O 120.4 . . ?
C01H C01K C01R 120.0(4) . . ?
C01H C01K H01P 120.0 . . ?
C01R C01K H01P 120.0 . . ?
C020 C01L C01B 117.5(4) . . ?
C020 C01L C025 121.3(5) . . ?
C01B C01L C025 121.2(4) . . ?
C00P C01M C90 120.9(4) . . ?
C00P C01M H01Q 119.5 . . ?
C90 C01M H01Q 119.5 . . ?
C01D C01N N00E 106.9(3) . . ?
C01D C01N H01R 126.6 . . ?
N00E C01N H01R 126.6 . . ?
C026 C01O C028 119.0(4) . . ?
C026 C01O H01S 120.5 . . ?
C028 C01O H01S 120.5 . . ?
C024 C01P N00H 106.9(4) . . ?
C024 C01P H01T 126.5 . . ?
N00H C01P H01T 126.5 . . ?
C010 C01Q C00T 120.5(4) . . ?
C010 C01Q H01U 119.8 . . ?
C00T C01Q H01U 119.8 . . ?
C01K C01R C01W 120.0(4) . . ?
C01K C01R H01V 120.0 . . ?
C01W C01R H01V 120.0 . . ?
C013 C01S C026 120.6(4) . . ?
C013 C01S H01W 119.7 . . ?
C026 C01S H01W 119.7 . . ?
C01F C01T C02C 119.7(5) . . ?
C01F C01T H01X 120.1 . . ?
C02C C01T H01X 120.1 . . ?
C020 C01U C00M 118.5(4) . . ?
C020 C01U C029 121.3(4) . . ?
C00M C01U C029 120.3(4) . . ?
C0 C01W C01R 120.3(5) . . ?
C0 C01W H01Z 119.9 . . ?
C01R C01W H01Z 119.9 . . ?
C01U C020 C01L 122.2(4) . . ?
C01U C020 H020 118.9 . . ?
C01L C020 H020 118.9 . . ?
C01P C024 N00G 106.7(4) . . ?
C01P C024 H024 126.6 . . ?
N00G C024 H024 126.6 . . ?
C01L C025 H02A 109.5 . . ?
C01L C025 H02B 109.5 . . ?
H02A C025 H02B 109.5 . . ?
C01L C025 H02C 109.5 . . ?
H02A C025 H02C 109.5 . . ?
H02B C025 H02C 109.5 . . ?
C01O C026 C01S 120.5(4) . . ?
C01O C026 H026 119.7 . . ?
C01S C026 H026 119.7 . . ?
C1_2 C027 H02D 109.5 . . ?
C1_2 C027 H02E 109.5 . . ?
H02D C027 H02E 109.5 . . ?
C1_2 C027 H02F 109.5 . . ?
H02D C027 H02F 109.5 . . ?
H02E C027 H02F 109.5 . . ?
C02F C028 C01O 120.5(4) . . ?
C02F C028 H028 119.8 . . ?
C01O C028 H028 119.8 . . ?
C01U C029 H02G 109.5 . . ?
C01U C029 H02H 109.5 . . ?
H02G C029 H02H 109.5 . . ?
C01U C029 H02I 109.5 . . ?
H02G C029 H02I 109.5 . . ?
H02H C029 H02I 109.5 . . ?
C01I C02B C01J 120.9(5) . . ?
C01I C02B H02M 119.5 . . ?
C01J C02B H02M 119.5 . . ?
C01T C02C C01G 120.6(5) . . ?
C01T C02C H02N 119.7 . . ?
C01G C02C H02N 119.7 . . ?
C028 C02F C013 120.4(4) . . ?
C028 C02F H02U 119.8 . . ?
C013 C02F H02U 119.8 . . ?
C6_12 C1_12 C2_12 120.6(10) . . ?
C6_12 C1_12 P8 124.6(8) . . ?
C2_12 C1_12 P8 114.8(7) . . ?
C3_12 C2_12 C1_12 119.4(9) . . ?
C3_12 C2_12 H2_12 120.3 . . ?
C1_12 C2_12 H2_12 120.3 . . ?
C4_12 C3_12 C2_12 119.0(10) . . ?
C4_12 C3_12 H3_12 120.5 . . ?
C2_12 C3_12 H3_12 120.5 . . ?
C5_12 C4_12 C3_12 120.9(11) . . ?
C5_12 C4_12 H4_12 119.5 . . ?
C3_12 C4_12 H4_12 119.5 . . ?
C4_12 C5_12 C6_12 122.1(11) . . ?
C4_12 C5_12 H5_12 119.0 . . ?
C6_12 C5_12 H5_12 119.0 . . ?
C1_12 C6_12 C5_12 118.0(10) . . ?
C1_12 C6_12 H6_12 121.0 . . ?
C5_12 C6_12 H6_12 121.0 . . ?
C2_13 C1_13 C6_13 116.5(13) . . ?
C2_13 C1_13 P8 119.3(10) . . ?
C6_13 C1_13 P8 124.1(10) . . ?
C1_13 C2_13 C3_13 122.1(13) . . ?
C1_13 C2_13 H2_13 118.9 . . ?
C3_13 C2_13 H2_13 118.9 . . ?
C2_13 C3_13 C4_13 118.8(13) . . ?
C2_13 C3_13 H3_13 120.6 . . ?
C4_13 C3_13 H3_13 120.6 . . ?
C5_13 C4_13 C3_13 119.6(12) . . ?
C5_13 C4_13 H4_13 120.2 . . ?
C3_13 C4_13 H4_13 120.2 . . ?
C4_13 C5_13 C6_13 121.7(12) . . ?
C4_13 C5_13 H5_13 119.1 . . ?
C6_13 C5_13 H5_13 119.1 . . ?
C5_13 C6_13 C1_13 121.1(13) . . ?
C5_13 C6_13 H6_13 119.4 . . ?
C1_13 C6_13 H6_13 119.4 . . ?
C2_1 C1_1 C6_1 120.0 . . ?
C2_1 C1_1 C7_1 120.0 . . ?
C6_1 C1_1 C7_1 120.0 . . ?
C3_1 C2_1 C1_1 120.0 . . ?
C3_1 C2_1 H2_1 120.0 . . ?
C1_1 C2_1 H2_1 120.0 . . ?
C4_1 C3_1 C2_1 120.0 . . ?
C4_1 C3_1 H3_1 120.0 . . ?
C2_1 C3_1 H3_1 120.0 . . ?
C3_1 C4_1 C5_1 120.0 . . ?
C3_1 C4_1 H4_1 120.0 . . ?
C5_1 C4_1 H4_1 120.0 . . ?
C4_1 C5_1 C6_1 120.0 . . ?
C4_1 C5_1 H5_1 120.0 . . ?
C6_1 C5_1 H5_1 120.0 . . ?
C5_1 C6_1 C1_1 120.0 . . ?
C5_1 C6_1 H6_1 120.0 . . ?
C1_1 C6_1 H6_1 120.0 . . ?
C1_1 C7_1 H7A_1 109.5 . . ?
C1_1 C7_1 H7B_1 109.5 . . ?
H7A_1 C7_1 H7B_1 109.5 . . ?
C1_1 C7_1 H7C_1 109.5 . . ?
H7A_1 C7_1 H7C_1 109.5 . . ?
H7B_1 C7_1 H7C_1 109.5 . . ?
C00U W1_14 Cl4_14 96.01(10) . . ?
C00U W1_14 Cl2_14 94.00(10) . . ?
Cl4_14 W1_14 Cl2_14 169.5 . . ?
C00U W1_14 Cl3_14 86.10(9) . . ?
Cl4_14 W1_14 Cl3_14 90.6 . . ?
Cl2_14 W1_14 Cl3_14 93.1 . . ?
C00U W1_14 Cl5_14 90.61(9) . . ?
Cl4_14 W1_14 Cl5_14 88.6 . . ?
Cl2_14 W1_14 Cl5_14 88.2 . . ?
Cl3_14 W1_14 Cl5_14 176.5 . . ?
C00U W1_14 P8 171.07(9) . . ?
Cl4_14 W1_14 P8 87.9 . . ?
Cl2_14 W1_14 P8 82.6 . . ?
Cl3_14 W1_14 P8 85.9 . . ?
Cl5_14 W1_14 P8 97.5 . . ?
C00U W1_15 Cl3_15 100.01(10) . . ?
C00U W1_15 Cl5_15 91.32(10) . . ?
Cl3_15 W1_15 Cl5_15 167.6 . . ?
C00U W1_15 Cl4_15 88.21(9) . . ?
Cl3_15 W1_15 Cl4_15 89.6 . . ?
Cl5_15 W1_15 Cl4_15 95.7 . . ?
C00U W1_15 Cl2_15 93.67(9) . . ?
Cl3_15 W1_15 Cl2_15 87.1 . . ?
Cl5_15 W1_15 Cl2_15 87.2 . . ?
Cl4_15 W1_15 Cl2_15 176.4 . . ?
C00U W1_15 P8 168.83(10) . . ?
Cl3_15 W1_15 P8 88.5 . . ?
Cl5_15 W1_15 P8 80.9 . . ?
Cl4_15 W1_15 P8 84.6 . . ?
Cl2_15 W1_15 P8 94.0 . . ?
C6_20 C1_20 C2_20 123.3(5) . . ?
C6_20 C1_20 N00G 117.0(6) . . ?
C2_20 C1_20 N00G 119.40(16) . . ?
C1_20 C2_20 C3_20 116.2 . . ?
C1_20 C2_20 C7_20 121.4(4) . . ?
C3_20 C2_20 C7_20 122.4(4) . . ?
C4_20 C3_20 C2_20 120.5(5) . . ?
C4_20 C3_20 H3_20 119.7 . . ?
C2_20 C3_20 H3_20 119.7 . . ?
C3_20 C4_20 C5_20 121.1(8) . . ?
C3_20 C4_20 C8_20 117.0(9) . . ?
C5_20 C4_20 C8_20 121.8(9) . . ?
C4_20 C5_20 C6_20 120.4(10) . . ?
C4_20 C5_20 H5_20 119.8 . . ?
C6_20 C5_20 H5_20 119.8 . . ?
C1_20 C6_20 C5_20 118.2(9) . . ?
C1_20 C6_20 C9_20 121.5(11) . . ?
C5_20 C6_20 C9_20 120.3(12) . . ?
C2_20 C7_20 H7A_20 109.5 . . ?
C2_20 C7_20 H7B_20 109.5 . . ?
H7A_20 C7_20 H7B_20 109.5 . . ?
C2_20 C7_20 H7C_20 109.5 . . ?
H7A_20 C7_20 H7C_20 109.5 . . ?
H7B_20 C7_20 H7C_20 109.5 . . ?
C4_20 C8_20 H8A_20 109.5 . . ?
C4_20 C8_20 H8B_20 109.5 . . ?
H8A_20 C8_20 H8B_20 109.5 . . ?
C4_20 C8_20 H8C_20 109.5 . . ?
H8A_20 C8_20 H8C_20 109.5 . . ?
H8B_20 C8_20 H8C_20 109.5 . . ?
C6_20 C9_20 H9A_20 109.5 . . ?
C6_20 C9_20 H9B_20 109.5 . . ?
H9A_20 C9_20 H9B_20 109.5 . . ?
C6_20 C9_20 H9C_20 109.5 . . ?
H9A_20 C9_20 H9C_20 109.5 . . ?
H9B_20 C9_20 H9C_20 109.5 . . ?
C2_21 C1_21 C6_21 121.1(9) . . ?
C2_21 C1_21 N00G 120.5(8) . . ?
C6_21 C1_21 N00G 118.4(9) . . ?
C1_21 C2_21 C3_21 117.3(10) . . ?
C1_21 C2_21 C7_21 120.6(10) . . ?
C3_21 C2_21 C7_21 122.2(10) . . ?
C4_21 C3_21 C2_21 122.9(10) . . ?
C4_21 C3_21 H3_21 118.6 . . ?
C2_21 C3_21 H3_21 118.6 . . ?
C5_21 C4_21 C3_21 117.8(9) . . ?
C5_21 C4_21 C8_21 124.2(12) . . ?
C3_21 C4_21 C8_21 118.0(12) . . ?
C4_21 C5_21 C6_21 121.5(10) . . ?
C4_21 C5_21 H5_21 119.2 . . ?
C6_21 C5_21 H5_21 119.2 . . ?
C1_21 C6_21 C5_21 119.4(10) . . ?
C1_21 C6_21 C9_21 121.9(11) . . ?
C5_21 C6_21 C9_21 118.7(12) . . ?
C2_21 C7_21 H7A_21 109.5 . . ?
C2_21 C7_21 H7B_21 109.5 . . ?
H7A_21 C7_21 H7B_21 109.5 . . ?
C2_21 C7_21 H7C_21 109.5 . . ?
H7A_21 C7_21 H7C_21 109.5 . . ?
H7B_21 C7_21 H7C_21 109.5 . . ?
C4_21 C8_21 H8A_21 109.5 . . ?
C4_21 C8_21 H8B_21 109.5 . . ?
H8A_21 C8_21 H8B_21 109.5 . . ?
C4_21 C8_21 H8C_21 109.5 . . ?
H8A_21 C8_21 H8C_21 109.5 . . ?
H8B_21 C8_21 H8C_21 109.5 . . ?
C6_21 C9_21 H9A_21 109.5 . . ?
C6_21 C9_21 H9B_21 109.5 . . ?
H9A_21 C9_21 H9B_21 109.5 . . ?
C6_21 C9_21 H9C_21 109.5 . . ?
H9A_21 C9_21 H9C_21 109.5 . . ?
H9B_21 C9_21 H9C_21 109.5 . . ?
C2_55 C1_55 C6_55 123.5(12) . . ?
C2_55 C1_55 N00E 117.0(8) . . ?
C6_55 C1_55 N00E 119.5(13) . . ?
C1_55 C2_55 C3_55 117.2(8) . . ?
C1_55 C2_55 C7_55 122.4(7) . . ?
C3_55 C2_55 C7_55 120.3(7) . . ?
C4_55 C3_55 C2_55 121.8(7) . . ?
C4_55 C3_55 H3_55 119.1 . . ?
C2_55 C3_55 H3_55 119.1 . . ?
C3_55 C4_55 C5_55 119.2(7) . . ?
C3_55 C4_55 C8_55 120.7(9) . . ?
C5_55 C4_55 C8_55 120.1(9) . . ?
C6_55 C5_55 C4_55 121.1(8) . . ?
C6_55 C5_55 H5_55 119.4 . . ?
C4_55 C5_55 H5_55 119.4 . . ?
C5_55 C6_55 C1_55 116.8(10) . . ?
C5_55 C6_55 C9_55 121.2(11) . . ?
C1_55 C6_55 C9_55 121.9(13) . . ?
C2_55 C7_55 H7A_55 109.5 . . ?
C2_55 C7_55 H7B_55 109.5 . . ?
H7A_55 C7_55 H7B_55 109.5 . . ?
C2_55 C7_55 H7C_55 109.5 . . ?
H7A_55 C7_55 H7C_55 109.5 . . ?
H7B_55 C7_55 H7C_55 109.5 . . ?
C4_55 C8_55 H8A_55 109.5 . . ?
C4_55 C8_55 H8B_55 109.5 . . ?
H8A_55 C8_55 H8B_55 109.5 . . ?
C4_55 C8_55 H8C_55 109.5 . . ?
H8A_55 C8_55 H8C_55 109.5 . . ?
H8B_55 C8_55 H8C_55 109.5 . . ?
C6_55 C9_55 H9A_55 109.5 . . ?
C6_55 C9_55 H9B_55 109.5 . . ?
H9A_55 C9_55 H9B_55 109.5 . . ?
C6_55 C9_55 H9C_55 109.5 . . ?
H9A_55 C9_55 H9C_55 109.5 . . ?
H9B_55 C9_55 H9C_55 109.5 . . ?
C6_56 C1_56 C2_56 124(3) . . ?
C6_56 C1_56 N00E 116(4) . . ?
C2_56 C1_56 N00E 120(2) . . ?
C3_56 C2_56 C1_56 118(2) . . ?
C3_56 C2_56 C7_56 120(2) . . ?
C1_56 C2_56 C7_56 122(2) . . ?
C2_56 C3_56 C4_56 118.5(18) . . ?
C2_56 C3_56 H3_56 120.7 . . ?
C4_56 C3_56 H3_56 120.7 . . ?
C5_56 C4_56 C3_56 120.5(16) . . ?
C5_56 C4_56 C8_56 123(2) . . ?
C3_56 C4_56 C8_56 117(2) . . ?
C6_56 C5_56 C4_56 121(2) . . ?
C6_56 C5_56 H5_56 119.4 . . ?
C4_56 C5_56 H5_56 119.4 . . ?
C1_56 C6_56 C5_56 117(3) . . ?
C1_56 C6_56 C9_56 122(3) . . ?
C5_56 C6_56 C9_56 122(3) . . ?
C2_56 C7_56 H7A_56 109.5 . . ?
C2_56 C7_56 H7B_56 109.5 . . ?
H7A_56 C7_56 H7B_56 109.5 . . ?
C2_56 C7_56 H7C_56 109.5 . . ?
H7A_56 C7_56 H7C_56 109.5 . . ?
H7B_56 C7_56 H7C_56 109.5 . . ?
C4_56 C8_56 H8A_56 109.5 . . ?
C4_56 C8_56 H8B_56 109.5 . . ?
H8A_56 C8_56 H8B_56 109.5 . . ?
C4_56 C8_56 H8C_56 109.5 . . ?
H8A_56 C8_56 H8C_56 109.5 . . ?
H8B_56 C8_56 H8C_56 109.5 . . ?
C6_56 C9_56 H9A_56 109.5 . . ?
C6_56 C9_56 H9B_56 109.5 . . ?
H9A_56 C9_56 H9B_56 109.5 . . ?
C6_56 C9_56 H9C_56 109.5 . . ?
H9A_56 C9_56 H9C_56 109.5 . . ?
H9B_56 C9_56 H9C_56 109.5 . . ?
C6_2 C1_2 C2_2 117.8(4) . . ?
C6_2 C1_2 C027 121.1(4) . . ?
C2_2 C1_2 C027 121.1(4) . . ?
C3_2 C2_2 C1_2 120.8(5) . . ?
C3_2 C2_2 H2_2 119.6 . . ?
C1_2 C2_2 H2_2 119.6 . . ?
C4_2 C3_2 C2_2 120.2(4) . . ?
C4_2 C3_2 H3_2 119.9 . . ?
C2_2 C3_2 H3_2 119.9 . . ?
C3_2 C4_2 C5_2 120.0(5) . . ?
C3_2 C4_2 H01Y_2 120.0 . . ?
C5_2 C4_2 H01Y_2 120.0 . . ?
C4_2 C5_2 C6_2 119.8(5) . . ?
C4_2 C5_2 H5_2 120.1 . . ?
C6_2 C5_2 H5_2 120.1 . . ?
C1_2 C6_2 C5_2 121.4(4) . . ?
C1_2 C6_2 H011_2 119.3 . . ?
C5_2 C6_2 H011_2 119.3 . . ?

loop_
_geom_bond_atom_site_label_1
_geom_bond_atom_site_label_2
_geom_bond_distance
_geom_bond_site_symmetry_2
_geom_bond_publ_flag
W001 C00Q 2.237(3) . ?
W001 Cl03 2.3209(8) . ?
W001 Cl04 2.3344(8) . ?
W001 Cl06 2.3436(9) . ?
W001 Cl05 2.3696(9) . ?
W001 P007 2.6431(9) . ?
C90 C01I 1.370(7) . ?
C90 C01M 1.399(6) . ?
C90 H1 0.9500 . ?
C089 C00W 1.389(6) . ?
C089 C00Y 1.395(6) . ?
C089 H089 0.9500 . ?
C0 C015 1.380(6) . ?
C0 C01W 1.391(6) . ?
C0 P007 1.832(4) . ?
C012 C088 1.389(6) . ?
C012 C01G 1.392(6) . ?
C012 P007 1.827(4) . ?
P007 C00P 1.834(4) . ?
P8 C1_13 1.781(16) . ?
P8 C00S 1.831(4) . ?
P8 C013 1.834(4) . ?
P8 C1_12 1.884(11) . ?
P8 W1_15 2.6401 . ?
P8 W1_14 2.6681 . ?
N00E C01N 1.383(5) . ?
N00E C00U 1.386(5) . ?
N00E C1_55 1.406(16) . ?
N00E C1_56 1.55(4) . ?
N00F C00U 1.378(5) . ?
N00F C01D 1.381(5) . ?
N00F C00Z 1.446(5) . ?
N00G C00Q 1.372(5) . ?
N00G C024 1.381(5) . ?
N00G C1_21 1.403(9) . ?
N00G C1_20 1.491(4) . ?
N00H C00Q 1.363(5) . ?
N00H C01P 1.394(5) . ?
N00H C01B 1.450(5) . ?
C00M C01U 1.391(6) . ?
C00M C00R 1.393(5) . ?
C00M H00M 0.9500 . ?
C00N C00R 1.499(6) . ?
C00N H00A 0.9800 . ?
C00N H00B 0.9800 . ?
C00N H00C 0.9800 . ?
C00O C00X 1.384(6) . ?
C00O C00W 1.392(6) . ?
C00O H00O 0.9500 . ?
C00P C01M 1.375(6) . ?
C00P C01J 1.389(6) . ?
C00R C01B 1.400(6) . ?
C00S C00T 1.386(5) . ?
C00S C016 1.397(6) . ?
C00T C01Q 1.399(6) . ?
C00T H00T 0.9500 . ?
C00U W1_14 2.222(3) . ?
C00U W1_15 2.258(4) . ?
C00V C016 1.380(6) . ?
C00V C010 1.384(6) . ?
C00V H00V 0.9500 . ?
C00W C01A 1.507(6) . ?
C00X C00Z 1.408(5) . ?
C00X C01C 1.508(6) . ?
C00Y C00Z 1.385(6) . ?
C00Y C011 1.502(5) . ?
C010 C01Q 1.376(6) . ?
C010 H010 0.9500 . ?
C011 H01A 0.9800 . ?
C011 H01B 0.9800 . ?
C011 H01C 0.9800 . ?
C088 C01F 1.385(6) . ?
C088 H088 0.9500 . ?
C013 C01S 1.379(6) . ?
C013 C02F 1.389(6) . ?
C015 C01H 1.396(6) . ?
C015 H015 0.9500 . ?
C016 H016 0.9500 . ?
C01A H01D 0.9800 . ?
C01A H01E 0.9800 . ?
C01A H01F 0.9800 . ?
C01B C01L 1.393(7) . ?
C01C H01G 0.9800 . ?
C01C H01H 0.9800 . ?
C01C H01I 0.9800 . ?
C01D C01N 1.339(6) . ?
C01D H01J 0.9500 . ?
C01F C01T 1.372(8) . ?
C01F H01K 0.9500 . ?
C01G C02C 1.389(7) . ?
C01G H01L 0.9500 . ?
C01H C01K 1.371(7) . ?
C01H H01M 0.9500 . ?
C01I C02B 1.381(9) . ?
C01I H01N 0.9500 . ?
C01J C02B 1.393(7) . ?
C01J H01O 0.9500 . ?
C01K C01R 1.375(8) . ?
C01K H01P 0.9500 . ?
C01L C020 1.391(6) . ?
C01L C025 1.507(6) . ?
C01M H01Q 0.9500 . ?
C01N H01R 0.9500 . ?
C01O C026 1.376(7) . ?
C01O C028 1.388(7) . ?
C01O H01S 0.9500 . ?
C01P C024 1.335(7) . ?
C01P H01T 0.9500 . ?
C01Q H01U 0.9500 . ?
C01R C01W 1.394(6) . ?
C01R H01V 0.9500 . ?
C01S C026 1.390(6) . ?
C01S H01W 0.9500 . ?
C01T C02C 1.372(9) . ?
C01T H01X 0.9500 . ?
C01U C020 1.389(6) . ?
C01U C029 1.513(6) . ?
C01W H01Z 0.9500 . ?
C020 H020 0.9500 . ?
C024 H024 0.9500 . ?
C025 H02A 0.9800 . ?
C025 H02B 0.9800 . ?
C025 H02C 0.9800 . ?
C026 H026 0.9500 . ?
C027 C1_2 1.503(7) . ?
C027 H02D 0.9800 . ?
C027 H02E 0.9800 . ?
C027 H02F 0.9800 . ?
C028 C02F 1.382(6) . ?
C028 H028 0.9500 . ?
C029 H02G 0.9800 . ?
C029 H02H 0.9800 . ?
C029 H02I 0.9800 . ?
C02B H02M 0.9500 . ?
C02C H02N 0.9500 . ?
C02F H02U 0.9500 . ?
C1_12 C6_12 1.361(13) . ?
C1_12 C2_12 1.423(14) . ?
C2_12 C3_12 1.404(11) . ?
C2_12 H2_12 0.9500 . ?
C3_12 C4_12 1.395(15) . ?
C3_12 H3_12 0.9500 . ?
C4_12 C5_12 1.326(19) . ?
C4_12 H4_12 0.9500 . ?
C5_12 C6_12 1.436(14) . ?
C5_12 H5_12 0.9500 . ?
C6_12 H6_12 0.9500 . ?
C1_13 C2_13 1.377(16) . ?
C1_13 C6_13 1.416(19) . ?
C2_13 C3_13 1.383(17) . ?
C2_13 H2_13 0.9500 . ?
C3_13 C4_13 1.40(2) . ?
C3_13 H3_13 0.9500 . ?
C4_13 C5_13 1.34(2) . ?
C4_13 H4_13 0.9500 . ?
C5_13 C6_13 1.354(16) . ?
C5_13 H5_13 0.9500 . ?
C6_13 H6_13 0.9500 . ?
C1_1 C2_1 1.4000 . ?
C1_1 C6_1 1.4001 . ?
C1_1 C7_1 1.5199 . ?
C2_1 C3_1 1.4000 . ?
C2_1 H2_1 0.9500 . ?
C3_1 C4_1 1.3999 . ?
C3_1 H3_1 0.9500 . ?
C4_1 C5_1 1.4000 . ?
C4_1 H4_1 0.9500 . ?
C5_1 C6_1 1.4000 . ?
C5_1 H5_1 0.9500 . ?
C6_1 H6_1 0.9500 . ?
C7_1 H7A_1 0.9800 . ?
C7_1 H7B_1 0.9800 . ?
C7_1 H7C_1 0.9800 . ?
W1_14 Cl4_14 2.2856 . ?
W1_14 Cl2_14 2.3356 . ?
W1_14 Cl3_14 2.3415 . ?
W1_14 Cl5_14 2.3526 . ?
W1_15 Cl3_15 2.3068 . ?
W1_15 Cl5_15 2.3318 . ?
W1_15 Cl4_15 2.3334 . ?
W1_15 Cl2_15 2.3651 . ?
C1_20 C6_20 1.382(14) . ?
C1_20 C2_20 1.4057 . ?
C2_20 C3_20 1.4381 . ?
C2_20 C7_20 1.503(12) . ?
C3_20 C4_20 1.364(11) . ?
C3_20 H3_20 0.9500 . ?
C4_20 C5_20 1.391(15) . ?
C4_20 C8_20 1.530(12) . ?
C5_20 C6_20 1.396(15) . ?
C5_20 H5_20 0.9500 . ?
C6_20 C9_20 1.489(16) . ?
C7_20 H7A_20 0.9800 . ?
C7_20 H7B_20 0.9800 . ?
C7_20 H7C_20 0.9800 . ?
C8_20 H8A_20 0.9800 . ?
C8_20 H8B_20 0.9800 . ?
C8_20 H8C_20 0.9800 . ?
C9_20 H9A_20 0.9800 . ?
C9_20 H9B_20 0.9800 . ?
C9_20 H9C_20 0.9800 . ?
C1_21 C2_21 1.379(14) . ?
C1_21 C6_21 1.391(16) . ?
C2_21 C3_21 1.398(13) . ?
C2_21 C7_21 1.511(16) . ?
C3_21 C4_21 1.397(17) . ?
C3_21 H3_21 0.9500 . ?
C4_21 C5_21 1.355(17) . ?
C4_21 C8_21 1.500(14) . ?
C5_21 C6_21 1.397(16) . ?
C5_21 H5_21 0.9500 . ?
C6_21 C9_21 1.502(17) . ?
C7_21 H7A_21 0.9800 . ?
C7_21 H7B_21 0.9800 . ?
C7_21 H7C_21 0.9800 . ?
C8_21 H8A_21 0.9800 . ?
C8_21 H8B_21 0.9800 . ?
C8_21 H8C_21 0.9800 . ?
C9_21 H9A_21 0.9800 . ?
C9_21 H9B_21 0.9800 . ?
C9_21 H9C_21 0.9800 . ?
C1_55 C2_55 1.383(17) . ?
C1_55 C6_55 1.403(14) . ?
C2_55 C3_55 1.388(10) . ?
C2_55 C7_55 1.499(11) . ?
C3_55 C4_55 1.380(12) . ?
C3_55 H3_55 0.9500 . ?
C4_55 C5_55 1.403(12) . ?
C4_55 C8_55 1.521(10) . ?
C5_55 C6_55 1.392(14) . ?
C5_55 H5_55 0.9500 . ?
C6_55 C9_55 1.506(14) . ?
C7_55 H7A_55 0.9800 . ?
C7_55 H7B_55 0.9800 . ?
C7_55 H7C_55 0.9800 . ?
C8_55 H8A_55 0.9800 . ?
C8_55 H8B_55 0.9800 . ?
C8_55 H8C_55 0.9800 . ?
C9_55 H9A_55 0.9800 . ?
C9_55 H9B_55 0.9800 . ?
C9_55 H9C_55 0.9800 . ?
C1_56 C6_56 1.38(4) . ?
C1_56 C2_56 1.43(5) . ?
C2_56 C3_56 1.38(3) . ?
C2_56 C7_56 1.47(3) . ?
C3_56 C4_56 1.45(3) . ?
C3_56 H3_56 0.9500 . ?
C4_56 C5_56 1.40(3) . ?
C4_56 C8_56 1.52(2) . ?
C5_56 C6_56 1.40(4) . ?
C5_56 H5_56 0.9500 . ?
C6_56 C9_56 1.46(3) . ?
C7_56 H7A_56 0.9800 . ?
C7_56 H7B_56 0.9800 . ?
C7_56 H7C_56 0.9800 . ?
C8_56 H8A_56 0.9800 . ?
C8_56 H8B_56 0.9800 . ?
C8_56 H8C_56 0.9800 . ?
C9_56 H9A_56 0.9800 . ?
C9_56 H9B_56 0.9800 . ?
C9_56 H9C_56 0.9800 . ?
C1_2 C6_2 1.385(7) . ?
C1_2 C2_2 1.394(6) . ?
C2_2 C3_2 1.390(7) . ?
C2_2 H2_2 0.9500 . ?
C3_2 C4_2 1.373(8) . ?
C3_2 H3_2 0.9500 . ?
C4_2 C5_2 1.376(7) . ?
C4_2 H01Y_2 0.9500 . ?
C5_2 C6_2 1.389(7) . ?
C5_2 H5_2 0.9500 . ?
C6_2 H011_2 0.9500 . ?
